data_4313441
loop_
_publ_author_name
'John F. Berry'
'F. Albert Cotton'
'Lee M. Daniels'
'Carlos A. Murillo'
'Xiaoping Wang'

_publ_contact_author_address
;  Laboratory for Molecular Structure and Bonding
   Dept. of Chemistry
   Texas A&M University, PO Box  30012
   College Station, TX 77842-3012, USA
;
_publ_contact_author_email cotton@tamu.edu
_publ_contact_author_fax '(979) 845 9351'
_publ_contact_author_name 'F. A. Cotton'
_publ_contact_author_phone '(979) 845 4432'
_publ_section_title
;
 Oxidation of Ni3(dpa)4Cl2 and Cu3(dpa)4Cl2: Nickel-Nickel Bonding
 Interaction, but No Copper-Copper Bonds
;
_journal_name_full 'Inorganic Chemistry'
_journal_page_first 2418
_journal_page_last 2427
_journal_paper_doi 10.1021/ic0262740
_journal_volume 42
_journal_year 2003
_chemical_formula_moiety 'Cu3(C10H8N3)4Cl2 SbCl6 (C3H6O)2.44'
_chemical_formula_sum 'C47.31 H46.63 Cl8 Cu3 N12 O2.44 Sb'
_chemical_formula_weight 1418.31
_chemical_name_common 'Cu3(dpa)4Cl2SbCl6 2.44(acetone)'
_chemical_name_systematic
; 
 ? 
;
_space_group_IT_number 14
_symmetry_cell_setting monoclinic
_symmetry_space_group_name_Hall '-P 2ybc'
_symmetry_space_group_name_H-M 'P 1 21/c 1'
_atom_sites_solution_hydrogens geom
_atom_sites_solution_primary direct
_atom_sites_solution_secondary difmap
_audit_creation_method SHELXL-97
_cell_angle_alpha 90.00
_cell_angle_beta 99.506(3)
_cell_angle_gamma 90.00
_cell_formula_units_Z 4
_cell_length_a 15.0331(12)
_cell_length_b 12.4010(10)
_cell_length_c 33.114(3)
_cell_measurement_radiation CuK\a
_cell_measurement_reflns_used 11979
_cell_measurement_temperature 173
_cell_measurement_theta_max 59.56
_cell_measurement_theta_min 2.68
_cell_measurement_wavelength 1.54051
_cell_volume 6088.5(9)
_computing_cell_refinement TwinSolve
_computing_data_collection CrystalClear
_computing_data_reduction TwinSolve
_computing_structure_refinement 'SHELXL-97 (Sheldrick, 1997)'
_computing_structure_solution 'SHELXS-97 (Sheldrick, 1990)'
_diffrn_ambient_temperature 173
_diffrn_detector_type 'R-AXIS-CS3 6.X, c++'
_diffrn_measured_fraction_theta_full 0.917
_diffrn_measured_fraction_theta_max 0.917
_diffrn_measurement_details '600 images in steps of   1.000\%'
_diffrn_measurement_device_details 'Curved image plate'
_diffrn_measurement_device_type 'R-AXIS-CS3 6.X, c++'
_diffrn_measurement_method 'profile data'
_diffrn_measurement_specimen_support 'glass fiber'
_diffrn_orient_matrix_type
;  x  =  h UB
   coordinate system: 
     x from crystal towards source
     z vertical, towards goniometer base
     y so that x,y,z is right-handed
;
_diffrn_orient_matrix_UB_11 0.005159
_diffrn_orient_matrix_UB_12 0.023372
_diffrn_orient_matrix_UB_13 0.063071
_diffrn_orient_matrix_UB_21 0.058571
_diffrn_orient_matrix_UB_22 0.050267
_diffrn_orient_matrix_UB_23 -0.023418
_diffrn_orient_matrix_UB_31 -0.020238
_diffrn_orient_matrix_UB_32 0.022936
_diffrn_orient_matrix_UB_33 -0.001385
_diffrn_radiation_monochromator 'graphite 002'
_diffrn_radiation_polarisn_norm 0.00
_diffrn_radiation_probe x-ray
_diffrn_radiation_type CuK\a
_diffrn_radiation_wavelength 1.54178
_diffrn_reflns_av_R_equivalents 0.0000
_diffrn_reflns_av_sigmaI/netI 0.0449
_diffrn_reflns_limit_h_max 14
_diffrn_reflns_limit_h_min -14
_diffrn_reflns_limit_k_max 13
_diffrn_reflns_limit_k_min -13
_diffrn_reflns_limit_l_max 34
_diffrn_reflns_limit_l_min -34
_diffrn_reflns_number 57715
_diffrn_reflns_reduction_process 'Lp corrections applied'
_diffrn_reflns_theta_full 54.24
_diffrn_reflns_theta_max 54.24
_diffrn_reflns_theta_min 11.16
_diffrn_source_current 40
_diffrn_source_power 2.0
_diffrn_source_target Cu
_diffrn_source_voltage 50
_diffrn_standards_decay_% 0.0
_exptl_absorpt_coefficient_mu 8.273
_exptl_absorpt_correction_type multi-scan
_exptl_absorpt_process_details
;  Shape and scale corrections using equivalent reflections.
   Shape function based on spherical harmonics.
   Highest even and odd order for spherical harmonics:  4  and  1
   Laue group:  2/m (b)
   Friedel opposites are equivalent.


_exptl_absorpt_correction_T_min            0.3404
_exptl_absorpt_correction_T_max            1.0000


_exptl_absorpt_correction_T_min            0.4419
_exptl_absorpt_correction_T_max            1.0000


_exptl_absorpt_correction_T_min            0.5201
_exptl_absorpt_correction_T_max            1.0000

;
_exptl_crystal_colour 'dark red'
_exptl_crystal_density_diffrn 1.547
_exptl_crystal_density_meas ?
_exptl_crystal_density_method 'not measured'
_exptl_crystal_description shard
_exptl_crystal_F_000 2832
_exptl_crystals_number 1
_refine_diff_density_max 1.332
_refine_diff_density_min -1.252
_refine_diff_density_rms 0.178
_refine_ls_extinction_method none
_refine_ls_goodness_of_fit_ref 1.167
_refine_ls_hydrogen_treatment mixed
_refine_ls_matrix_type full
_refine_ls_number_parameters 710
_refine_ls_number_reflns 57875
_refine_ls_number_restraints 66
_refine_ls_restrained_S_all 1.171
_refine_ls_R_factor_all 0.1457
_refine_ls_R_factor_gt 0.1087
_refine_ls_shift/su_max 0.034
_refine_ls_shift/su_mean 0.001
_refine_ls_structure_factor_coef Fsqd
_refine_ls_weighting_details 'calc w=1/[\s^2^(Fo^2^)+(0.0358P)^2^+140.7733P] where P=(Fo^2^+2Fc^2^)/3'
_refine_ls_weighting_scheme calc
_refine_ls_wR_factor_gt 0.2152
_refine_ls_wR_factor_ref 0.2416
_reflns_number_gt 44705
_reflns_number_total 57875
_reflns_threshold_expression >2sigma(I)
_cod_data_source_file ic0262740si20030129_021710_1.cif
_cod_data_source_block xl
_cod_depositor_comments
;
The following automatic conversions were performed:

'_symmetry_cell_setting' value 'Monoclinic' changed to 'monoclinic'
according to the built-in table from CIF Core dictionary named
'cif_core.dic' version 2.4.1 from 2010-06-29.

Automatic conversion script
Id: cif_fix_values 1646 2011-03-28 12:23:43Z adriana 

The following automatic conversions were performed:

'_exptl_crystal_density_meas' value 'not measured' was changed to '?'
- the value is perceived as not measured.

Automatic conversion script
Id: cif_fix_values 3008 2015-01-20 13:52:24Z robertas 
;
_cod_database_code 4313441

loop_
_symmetry_equiv_pos_as_xyz
'x, y, z'
'-x, y+1/2, -z+1/2'
'-x, -y, -z'
'x, -y-1/2, z-1/2'

loop_
_atom_site_label
_atom_site_type_symbol
_atom_site_fract_x
_atom_site_fract_y
_atom_site_fract_z
_atom_site_U_iso_or_equiv
_atom_site_adp_type
_atom_site_occupancy
_atom_site_symmetry_multiplicity
_atom_site_calc_flag
_atom_site_refinement_flags
_atom_site_disorder_assembly
_atom_site_disorder_group
Cu1 Cu 0.33289(7) -0.38176(7) 0.31894(3) 0.0357(3) Uani 1 1 d . . .
Cu2 Cu 0.27416(7) -0.19249(7) 0.31763(3) 0.0317(3) Uani 1 1 d . . .
Cu3 Cu 0.21629(6) -0.00343(7) 0.31953(3) 0.0344(3) Uani 1 1 d . . .
N1 N 0.4315(4) -0.2997(4) 0.29547(16) 0.0324(15) Uani 1 1 d . . .
N2 N 0.3413(4) -0.1515(4) 0.27678(16) 0.0297(15) Uani 1 1 d . . .
N3 N 0.2426(4) -0.0076(4) 0.25992(15) 0.0278(14) Uani 1 1 d . . .
N4 N 0.2629(4) -0.3768(4) 0.25936(15) 0.0281(14) Uani 1 1 d . . .
N5 N 0.1776(4) -0.2340(4) 0.27737(15) 0.0274(14) Uani 1 1 d . . .
N6 N 0.0997(4) -0.0834(4) 0.29574(14) 0.0268(14) Uani 1 1 d . . .
N7 N 0.2139(4) -0.4122(4) 0.33947(16) 0.0324(15) Uani 1 1 d . . .
N8 N 0.2068(4) -0.2340(4) 0.35829(16) 0.0345(15) Uani 1 1 d . . .
N9 N 0.2002(3) -0.0534(4) 0.37728(15) 0.0272(14) Uani 1 1 d . . .
N10 N 0.3911(4) -0.3309(4) 0.37643(16) 0.0375(16) Uani 1 1 d . . .
N11 N 0.3719(4) -0.1510(4) 0.35832(15) 0.0334(15) Uani 1 1 d . . .
N12 N 0.3504(4) 0.0283(4) 0.34011(15) 0.0312(15) Uani 1 1 d . . .
C11 C 0.4205(5) -0.2048(5) 0.2757(2) 0.0321(19) Uani 1 1 d . . .
C12 C 0.4902(5) -0.1620(5) 0.2568(2) 0.0361(19) Uani 1 1 d . . .
H12A H 0.4816 -0.0970 0.2427 0.043 Uiso 1 1 calc R . .
C13 C 0.5706(5) -0.2156(5) 0.2592(2) 0.039(2) Uani 1 1 d . . .
H13A H 0.6170 -0.1873 0.2470 0.046 Uiso 1 1 calc R . .
C14 C 0.5814(5) -0.3134(5) 0.28016(19) 0.041(2) Uani 1 1 d . . .
H14A H 0.6346 -0.3526 0.2817 0.049 Uiso 1 1 calc R . .
C15 C 0.5107(6) -0.3511(5) 0.2987(2) 0.038(2) Uani 1 1 d . . .
H15A H 0.5188 -0.4144 0.3139 0.046 Uiso 1 1 calc R . .
C31 C 0.2985(5) -0.0804(5) 0.2471(2) 0.0324(19) Uani 1 1 d . . .
C32 C 0.3046(5) -0.0897(5) 0.2049(2) 0.037(2) Uani 1 1 d . . .
H32A H 0.3419 -0.1413 0.1959 0.044 Uiso 1 1 calc R . .
C33 C 0.2550(6) -0.0221(6) 0.1778(2) 0.048(2) Uani 1 1 d . . .
H33A H 0.2588 -0.0271 0.1501 0.058 Uiso 1 1 calc R . .
C34 C 0.1988(5) 0.0541(5) 0.1908(2) 0.042(2) Uani 1 1 d . . .
H34A H 0.1658 0.1015 0.1724 0.050 Uiso 1 1 calc R . .
C35 C 0.1931(5) 0.0576(5) 0.2326(2) 0.035(2) Uani 1 1 d . . .
H35A H 0.1540 0.1066 0.2417 0.042 Uiso 1 1 calc R . .
C41 C 0.1975(5) -0.3030(5) 0.2467(2) 0.0289(18) Uani 1 1 d . . .
C42 C 0.1604(5) -0.2931(5) 0.2051(2) 0.0347(19) Uani 1 1 d . . .
H42A H 0.1160 -0.2421 0.1965 0.042 Uiso 1 1 calc R . .
C43 C 0.1909(5) -0.3604(6) 0.1772(2) 0.046(2) Uani 1 1 d . . .
H43A H 0.1665 -0.3557 0.1496 0.055 Uiso 1 1 calc R . .
C44 C 0.2589(5) -0.4362(6) 0.1907(2) 0.048(2) Uani 1 1 d . . .
H44A H 0.2804 -0.4820 0.1723 0.057 Uiso 1 1 calc R . .
C45 C 0.2926(5) -0.4407(5) 0.2318(2) 0.0358(19) Uani 1 1 d . . .
H45A H 0.3380 -0.4901 0.2409 0.043 Uiso 1 1 calc R . .
C61 C 0.0965(5) -0.1780(5) 0.2753(2) 0.0299(18) Uani 1 1 d . . .
C62 C 0.0140(5) -0.2226(5) 0.2563(2) 0.0345(19) Uani 1 1 d . . .
H62A H 0.0129 -0.2890 0.2431 0.041 Uiso 1 1 calc R . .
C63 C -0.0645(5) -0.1674(5) 0.25732(18) 0.0347(19) Uani 1 1 d . . .
H63A H -0.1195 -0.1950 0.2445 0.042 Uiso 1 1 calc R . .
C64 C -0.0603(5) -0.0690(5) 0.27803(19) 0.037(2) Uani 1 1 d . . .
H64A H -0.1125 -0.0290 0.2784 0.045 Uiso 1 1 calc R . .
C65 C 0.0210(6) -0.0320(5) 0.2977(2) 0.036(2) Uani 1 1 d . . .
H65A H 0.0223 0.0310 0.3130 0.044 Uiso 1 1 calc R . .
C71 C 0.1681(6) -0.3355(5) 0.3562(2) 0.035(2) Uani 1 1 d . . .
C72 C 0.0832(5) -0.3581(6) 0.3671(2) 0.042(2) Uani 1 1 d . . .
H72A H 0.0512 -0.3042 0.3780 0.050 Uiso 1 1 calc R . .
C73 C 0.0488(5) -0.4581(6) 0.3617(2) 0.048(2) Uani 1 1 d . . .
H73A H -0.0067 -0.4732 0.3694 0.057 Uiso 1 1 calc R . .
C74 C 0.0949(5) -0.5401(6) 0.3447(2) 0.042(2) Uani 1 1 d . . .
H74A H 0.0723 -0.6098 0.3411 0.051 Uiso 1 1 calc R . .
C75 C 0.1762(5) -0.5107(5) 0.33380(19) 0.038(2) Uani 1 1 d . . .
H75A H 0.2074 -0.5629 0.3216 0.046 Uiso 1 1 calc R . .
C91 C 0.1932(5) -0.1593(6) 0.3873(2) 0.0358(19) Uani 1 1 d . . .
C92 C 0.1850(5) -0.1884(6) 0.4276(2) 0.043(2) Uani 1 1 d . . .
H92A H 0.1846 -0.2608 0.4349 0.051 Uiso 1 1 calc R . .
C93 C 0.1774(5) -0.1093(6) 0.4563(2) 0.049(2) Uani 1 1 d . . .
H93A H 0.1696 -0.1271 0.4828 0.058 Uiso 1 1 calc R . .
C94 C 0.1819(5) -0.0021(6) 0.4442(3) 0.052(2) Uani 1 1 d . . .
H94A H 0.1763 0.0528 0.4628 0.062 Uiso 1 1 calc R . .
C95 C 0.1946(5) 0.0236(6) 0.4054(3) 0.048(2) Uani 1 1 d . . .
H95A H 0.1995 0.0956 0.3983 0.057 Uiso 1 1 calc R . .
C101 C 0.4082(5) -0.2267(5) 0.3871(2) 0.037(2) Uani 1 1 d . . .
C102 C 0.4502(5) -0.1990(7) 0.4261(2) 0.052(2) Uani 1 1 d . . .
H10A H 0.4583 -0.1266 0.4332 0.062 Uiso 1 1 calc R . .
C103 C 0.4796(6) -0.2762(7) 0.4539(3) 0.067(3) Uani 1 1 d . . .
H10B H 0.5102 -0.2577 0.4797 0.081 Uiso 1 1 calc R . .
C104 C 0.4633(6) -0.3849(7) 0.4433(3) 0.064(3) Uani 1 1 d . . .
H10C H 0.4825 -0.4388 0.4622 0.077 Uiso 1 1 calc R . .
C105 C 0.4191(5) -0.4117(6) 0.4049(3) 0.051(2) Uani 1 1 d . . .
H10D H 0.4079 -0.4837 0.3980 0.061 Uiso 1 1 calc R . .
C121 C 0.4076(5) -0.0503(6) 0.3558(2) 0.038(2) Uani 1 1 d . . .
C122 C 0.5003(5) -0.0285(6) 0.3650(2) 0.040(2) Uani 1 1 d . . .
H12B H 0.5407 -0.0830 0.3746 0.048 Uiso 1 1 calc R . .
C123 C 0.5312(5) 0.0745(6) 0.3595(2) 0.051(2) Uani 1 1 d . . .
H12C H 0.5924 0.0896 0.3665 0.061 Uiso 1 1 calc R . .
C124 C 0.4723(6) 0.1553(5) 0.3440(2) 0.049(2) Uani 1 1 d . . .
H12D H 0.4921 0.2252 0.3406 0.058 Uiso 1 1 calc R . .
C125 C 0.3832(5) 0.1275(5) 0.3338(2) 0.039(2) Uani 1 1 d . . .
H12E H 0.3430 0.1799 0.3219 0.047 Uiso 1 1 calc R . .
Sb1 Sb 0.17752(4) 0.31980(4) 0.076953(15) 0.0575(2) Uani 1 1 d . . .
Cl1 Cl 0.39040(13) -0.56174(12) 0.32132(5) 0.0456(5) Uani 1 1 d . . .
Cl2 Cl 0.15960(12) 0.17632(12) 0.32220(5) 0.0430(5) Uani 1 1 d . . .
Cl3 Cl 0.2977(2) 0.2698(2) 0.12844(9) 0.1527(14) Uani 1 1 d . . .
Cl4 Cl 0.05749(16) 0.3751(2) 0.02647(8) 0.1014(9) Uani 1 1 d . . .
Cl5 Cl 0.0925(2) 0.3697(2) 0.12764(8) 0.1363(13) Uani 1 1 d . . .
Cl6 Cl 0.25992(18) 0.27183(19) 0.02538(8) 0.1038(9) Uani 1 1 d . . .
Cl7 Cl 0.11792(17) 0.14244(17) 0.07604(6) 0.0853(8) Uani 1 1 d . . .
Cl8 Cl 0.23733(16) 0.49749(17) 0.07752(6) 0.0815(8) Uani 1 1 d . . .
O3 O 0.3325(7) -0.2142(8) 0.1168(3) 0.080(3) Uani 0.62 1 d PD . .
C7S C 0.3735(10) -0.0620(13) 0.0849(4) 0.126(7) Uani 0.62 1 d PD . .
H7A H 0.3887 -0.0329 0.1120 0.151 Uiso 0.62 1 calc PR . .
H7B H 0.3292 -0.0168 0.0689 0.151 Uiso 0.62 1 calc PR . .
H7C H 0.4266 -0.0649 0.0723 0.151 Uiso 0.62 1 calc PR . .
C8S C 0.3370(8) -0.1706(11) 0.0871(4) 0.070(5) Uani 0.62 1 d PD . .
C9S C 0.3045(15) -0.2131(15) 0.0453(4) 0.188(9) Uani 0.62 1 d PDU . .
H9A H 0.3410 -0.2735 0.0401 0.225 Uiso 0.62 1 calc PR . .
H9B H 0.3088 -0.1576 0.0255 0.225 Uiso 0.62 1 calc PR . .
H9C H 0.2429 -0.2358 0.0432 0.225 Uiso 0.62 1 calc PR . .
O1 O 0.0826(5) -0.1591(5) 0.1166(2) 0.061(2) Uani 0.76 1 d PD . .
C1S C 0.0462(13) -0.1514(13) 0.0486(4) 0.200(8) Uani 0.76 1 d PDU . .
H1A H 0.0601 -0.0762 0.0527 0.240 Uiso 0.76 1 calc PR . .
H1B H -0.0127 -0.1590 0.0325 0.240 Uiso 0.76 1 calc PR . .
H1C H 0.0900 -0.1844 0.0345 0.240 Uiso 0.76 1 calc PR . .
C2S C 0.0482(8) -0.2044(8) 0.0886(4) 0.077(4) Uani 0.76 1 d PD . .
C3S C -0.0031(7) -0.3066(8) 0.0869(3) 0.073(4) Uani 0.76 1 d PD . .
H1A H -0.0619 -0.2962 0.0710 0.087 Uiso 0.76 1 calc PR . .
H1B H -0.0091 -0.3283 0.1141 0.087 Uiso 0.76 1 calc PR . .
H1C H 0.0284 -0.3615 0.0745 0.087 Uiso 0.76 1 calc PR . .
O2 O 0.4008(8) -0.6202(7) 0.4658(3) 0.109(4) Uani 0.59 1 d PDU . .
C4S C 0.2874(9) -0.6915(8) 0.4205(3) 0.064(5) Uani 0.59 1 d PD . .
H4A H 0.2874 -0.6633 0.3935 0.077 Uiso 0.59 1 calc PR . .
H4B H 0.2272 -0.7118 0.4234 0.077 Uiso 0.59 1 calc PR . .
H4C H 0.3260 -0.7536 0.4247 0.077 Uiso 0.59 1 calc PR . .
C5S C 0.3203(11) -0.6096(11) 0.4508(4) 0.093(6) Uiso 0.59 1 d PD . .
C6S C 0.2504(10) -0.5274(12) 0.4571(4) 0.101(6) Uani 0.59 1 d PD . .
H6A H 0.2689 -0.4915 0.4828 0.121 Uiso 0.59 1 calc PR . .
H6B H 0.1937 -0.5628 0.4573 0.121 Uiso 0.59 1 calc PR . .
H6C H 0.2441 -0.4755 0.4353 0.121 Uiso 0.59 1 calc PR . .
O4 O 0.5821(10) -0.0258(11) 0.5026(4) 0.121(5) Uani 0.47 1 d PDU A -1
C10S C 0.4523(10) -0.0630(13) 0.5268(5) 0.072(6) Uiso 0.47 1 d PD A -1
H10A H 0.4223 -0.0504 0.4993 0.087 Uiso 0.47 1 calc PR A -1
H10B H 0.4439 -0.0019 0.5435 0.087 Uiso 0.47 1 calc PR A -1
H10C H 0.4276 -0.1261 0.5375 0.087 Uiso 0.47 1 calc PR A -1
C11S C 0.5469(11) -0.0787(11) 0.5268(5) 0.052(5) Uiso 0.47 1 d PD A -1
C12S C 0.5884(14) -0.1586(16) 0.5549(6) 0.145(9) Uiso 0.47 1 d PD A -1
H12A H 0.5594 -0.2269 0.5485 0.174 Uiso 0.47 1 calc PR A -1
H12B H 0.5825 -0.1381 0.5823 0.174 Uiso 0.47 1 calc PR A -1
H12C H 0.6512 -0.1645 0.5529 0.174 Uiso 0.47 1 calc PR A -1

loop_
_atom_site_aniso_label
_atom_site_aniso_U_11
_atom_site_aniso_U_22
_atom_site_aniso_U_33
_atom_site_aniso_U_23
_atom_site_aniso_U_13
_atom_site_aniso_U_12
Cu1 0.0351(8) 0.0309(5) 0.0420(7) 0.0010(5) 0.0089(6) 0.0021(5)
Cu2 0.0305(7) 0.0289(5) 0.0346(6) -0.0013(5) 0.0025(6) 0.0020(5)
Cu3 0.0303(7) 0.0305(5) 0.0404(7) -0.0035(5) 0.0000(6) 0.0005(5)
N1 0.021(4) 0.037(4) 0.039(4) 0.003(3) 0.004(3) 0.003(3)
N2 0.030(4) 0.026(3) 0.034(4) 0.002(3) 0.006(3) 0.002(3)
N3 0.020(4) 0.034(3) 0.027(4) -0.001(3) 0.000(3) 0.002(3)
N4 0.026(4) 0.024(3) 0.036(4) -0.004(3) 0.009(3) -0.002(3)
N5 0.017(4) 0.033(3) 0.029(3) -0.005(3) -0.006(3) -0.003(3)
N6 0.030(4) 0.029(3) 0.021(3) -0.009(3) 0.006(3) -0.006(3)
N7 0.032(4) 0.024(3) 0.044(4) 0.002(3) 0.011(3) -0.004(3)
N8 0.034(4) 0.030(3) 0.043(4) 0.002(3) 0.018(3) 0.000(3)
N9 0.020(4) 0.034(3) 0.025(3) -0.003(3) -0.005(3) 0.007(3)
N10 0.033(4) 0.043(4) 0.034(4) 0.003(3) -0.003(3) 0.006(3)
N11 0.034(4) 0.028(3) 0.036(4) 0.003(3) -0.001(3) -0.006(3)
N12 0.021(4) 0.030(3) 0.038(4) -0.001(3) -0.009(3) -0.001(3)
C11 0.035(6) 0.035(4) 0.027(4) -0.002(3) 0.006(4) 0.001(4)
C12 0.039(6) 0.031(4) 0.043(5) 0.003(3) 0.018(4) 0.003(4)
C13 0.029(6) 0.037(4) 0.056(5) 0.006(4) 0.028(4) 0.003(4)
C14 0.043(6) 0.036(4) 0.039(5) 0.001(4) -0.008(4) 0.014(4)
C15 0.039(6) 0.031(4) 0.048(5) -0.001(4) 0.013(5) -0.002(4)
C31 0.021(5) 0.033(4) 0.039(5) 0.000(4) -0.004(4) -0.007(4)
C32 0.020(5) 0.039(4) 0.048(5) 0.012(4) -0.002(4) -0.003(4)
C33 0.069(7) 0.052(5) 0.020(5) -0.002(4) -0.005(5) -0.006(5)
C34 0.033(6) 0.033(4) 0.053(6) 0.010(4) -0.010(5) -0.005(4)
C35 0.018(5) 0.024(4) 0.061(6) 0.009(4) -0.004(4) -0.003(3)
C41 0.032(5) 0.028(4) 0.030(5) -0.011(4) 0.014(4) -0.011(4)
C42 0.031(5) 0.029(4) 0.041(5) -0.001(4) -0.003(4) 0.005(4)
C43 0.042(6) 0.045(5) 0.051(6) -0.006(4) 0.012(5) -0.012(4)
C44 0.048(6) 0.052(5) 0.048(6) -0.004(4) 0.019(5) -0.008(5)
C45 0.020(5) 0.029(4) 0.059(6) -0.015(4) 0.011(5) -0.001(3)
C61 0.016(6) 0.041(4) 0.033(5) 0.007(4) 0.005(4) 0.000(4)
C62 0.019(5) 0.042(4) 0.041(5) -0.005(3) 0.000(4) 0.006(4)
C63 0.033(6) 0.040(4) 0.029(4) -0.006(4) 0.001(4) -0.006(4)
C64 0.027(6) 0.048(5) 0.036(5) -0.009(4) 0.001(4) 0.000(4)
C65 0.036(6) 0.036(4) 0.038(5) -0.006(3) 0.007(4) 0.007(4)
C71 0.042(6) 0.021(4) 0.041(5) 0.002(3) 0.004(4) 0.005(4)
C72 0.033(6) 0.045(5) 0.052(5) 0.006(4) 0.022(5) 0.012(4)
C73 0.040(6) 0.039(5) 0.064(6) 0.006(4) 0.007(5) -0.004(4)
C74 0.030(6) 0.038(5) 0.057(5) 0.010(4) 0.002(5) -0.015(4)
C75 0.042(6) 0.035(4) 0.034(5) 0.000(3) -0.003(4) -0.003(4)
C91 0.023(5) 0.047(5) 0.037(5) 0.002(4) 0.003(4) 0.002(4)
C92 0.048(6) 0.050(5) 0.029(5) -0.001(4) 0.002(4) 0.001(4)
C93 0.046(6) 0.075(6) 0.029(5) 0.000(4) 0.016(4) 0.000(5)
C94 0.044(6) 0.048(5) 0.059(6) -0.006(5) -0.005(5) 0.007(4)
C95 0.048(6) 0.043(5) 0.051(6) -0.009(4) 0.004(5) -0.008(4)
C101 0.030(6) 0.040(5) 0.042(5) -0.002(4) 0.013(4) 0.008(4)
C102 0.057(6) 0.066(6) 0.031(5) -0.007(5) 0.000(5) 0.003(5)
C103 0.086(8) 0.068(6) 0.045(6) -0.006(5) 0.003(5) 0.006(6)
C104 0.078(8) 0.066(6) 0.044(6) 0.019(5) -0.002(5) 0.021(5)
C105 0.039(6) 0.041(5) 0.073(6) 0.003(5) 0.009(5) 0.011(4)
C121 0.022(6) 0.048(5) 0.039(5) -0.019(4) -0.004(4) 0.001(4)
C122 0.019(6) 0.048(5) 0.049(5) -0.008(4) -0.009(4) 0.015(4)
C123 0.033(6) 0.055(5) 0.065(6) -0.008(4) 0.008(5) -0.006(5)
C124 0.048(7) 0.028(4) 0.069(6) -0.001(4) 0.006(5) -0.002(5)
C125 0.039(6) 0.020(4) 0.054(5) -0.001(3) -0.004(5) 0.000(4)
Sb1 0.0586(5) 0.0721(4) 0.0414(3) 0.0003(3) 0.0071(3) -0.0245(3)
Cl1 0.0477(14) 0.0284(9) 0.0636(13) 0.0028(9) 0.0177(11) 0.0097(9)
Cl2 0.0424(13) 0.0307(9) 0.0526(12) -0.0027(9) -0.0022(10) 0.0080(9)
Cl3 0.134(3) 0.157(3) 0.135(2) 0.092(2) -0.072(2) -0.079(2)
Cl4 0.0643(19) 0.126(2) 0.104(2) 0.0035(16) -0.0150(16) -0.0044(16)
Cl5 0.179(3) 0.153(3) 0.103(2) -0.0699(18) 0.097(2) -0.102(2)
Cl6 0.110(2) 0.0912(18) 0.129(2) 0.0007(16) 0.0747(19) 0.0024(16)
Cl7 0.105(2) 0.0799(16) 0.0749(16) -0.0074(12) 0.0277(16) -0.0462(15)
Cl8 0.093(2) 0.0834(16) 0.0691(15) -0.0006(12) 0.0154(15) -0.0414(15)
O3 0.067(8) 0.099(8) 0.067(7) 0.001(6) -0.006(7) 0.048(6)
C7S 0.092(15) 0.189(19) 0.104(14) -0.011(13) 0.040(12) -0.102(14)
C8S 0.057(12) 0.083(12) 0.060(12) -0.024(10) -0.025(10) 0.040(10)
C9S 0.214(12) 0.173(12) 0.175(12) 0.012(9) 0.029(9) -0.015(9)
O1 0.063(6) 0.048(4) 0.061(5) -0.023(4) -0.018(5) 0.006(4)
C1S 0.232(11) 0.176(10) 0.189(11) -0.037(8) 0.026(9) -0.069(9)
C2S 0.102(12) 0.057(8) 0.075(10) -0.002(7) 0.021(9) -0.025(8)
C3S 0.071(9) 0.110(9) 0.037(7) -0.012(7) 0.008(7) -0.036(8)
O2 0.099(7) 0.096(6) 0.113(7) 0.055(5) -0.039(6) -0.042(6)
C4S 0.102(13) 0.038(7) 0.039(8) 0.025(6) -0.027(8) -0.031(8)
C6S 0.109(15) 0.147(15) 0.053(10) 0.049(10) 0.033(11) 0.009(13)
O4 0.120(9) 0.115(8) 0.122(8) -0.069(7) 0.001(7) 0.008(7)

loop_
_atom_type_symbol
_atom_type_description
_atom_type_scat_dispersion_real
_atom_type_scat_dispersion_imag
_atom_type_scat_source
C C 0.0181 0.0091 'International Tables Vol C Tables 4.2.6.8 and 6.1.1.4'
H H 0.0000 0.0000 'International Tables Vol C Tables 4.2.6.8 and 6.1.1.4'
N N 0.0311 0.0180 'International Tables Vol C Tables 4.2.6.8 and 6.1.1.4'
O O 0.0492 0.0322 'International Tables Vol C Tables 4.2.6.8 and 6.1.1.4'
Cl Cl 0.3639 0.7018 'International Tables Vol C Tables 4.2.6.8 and 6.1.1.4'
Cu Cu -1.9646 0.5888 'International Tables Vol C Tables 4.2.6.8 and 6.1.1.4'
Sb Sb -0.0562 5.8946 'International Tables Vol C Tables 4.2.6.8 and 6.1.1.4'

loop_
_geom_angle_atom_site_label_1
_geom_angle_atom_site_label_2
_geom_angle_atom_site_label_3
_geom_angle
_geom_angle_site_symmetry_1
_geom_angle_site_symmetry_3
_geom_angle_publ_flag
N7 Cu1 N1 160.1(2) . . ?
N7 Cu1 N10 90.6(2) . . ?
N1 Cu1 N10 88.6(2) . . ?
N7 Cu1 N4 89.3(2) . . ?
N1 Cu1 N4 84.8(2) . . ?
N10 Cu1 N4 160.1(2) . . ?
N7 Cu1 Cl1 98.50(15) . . ?
N1 Cu1 Cl1 101.28(17) . . ?
N10 Cu1 Cl1 99.18(16) . . ?
N4 Cu1 Cl1 100.52(15) . . ?
N7 Cu1 Cu2 81.59(15) . . ?
N1 Cu1 Cu2 78.67(16) . . ?
N10 Cu1 Cu2 79.84(15) . . ?
N4 Cu1 Cu2 80.46(15) . . ?
Cl1 Cu1 Cu2 179.02(7) . . ?
N5 Cu2 N8 89.3(2) . . ?
N5 Cu2 N2 90.4(2) . . ?
N8 Cu2 N2 179.7(2) . . ?
N5 Cu2 N11 179.8(2) . . ?
N8 Cu2 N11 90.6(2) . . ?
N2 Cu2 N11 89.6(2) . . ?
N5 Cu2 Cu3 92.51(16) . . ?
N8 Cu2 Cu3 90.45(16) . . ?
N2 Cu2 Cu3 89.72(16) . . ?
N11 Cu2 Cu3 87.69(16) . . ?
N5 Cu2 Cu1 89.09(16) . . ?
N8 Cu2 Cu1 87.78(16) . . ?
N2 Cu2 Cu1 92.06(16) . . ?
N11 Cu2 Cu1 90.71(16) . . ?
Cu3 Cu2 Cu1 177.60(5) . . ?
N6 Cu3 N12 161.2(2) . . ?
N6 Cu3 N9 89.3(2) . . ?
N12 Cu3 N9 90.5(2) . . ?
N6 Cu3 N3 84.7(2) . . ?
N12 Cu3 N3 89.4(2) . . ?
N9 Cu3 N3 160.7(2) . . ?
N6 Cu3 Cl2 100.23(16) . . ?
N12 Cu3 Cl2 98.36(15) . . ?
N9 Cu3 Cl2 98.53(15) . . ?
N3 Cu3 Cl2 100.55(16) . . ?
N6 Cu3 Cu2 79.41(16) . . ?
N12 Cu3 Cu2 82.05(15) . . ?
N9 Cu3 Cu2 80.60(15) . . ?
N3 Cu3 Cu2 80.31(15) . . ?
Cl2 Cu3 Cu2 179.05(7) . . ?
C15 N1 C11 119.5(6) . . ?
C15 N1 Cu1 114.9(5) . . ?
C11 N1 Cu1 125.4(5) . . ?
C11 N2 C31 126.0(6) . . ?
C11 N2 Cu2 117.4(4) . . ?
C31 N2 Cu2 115.9(5) . . ?
C35 N3 C31 119.6(6) . . ?
C35 N3 Cu3 117.0(5) . . ?
C31 N3 Cu3 122.9(5) . . ?
C45 N4 C41 119.6(6) . . ?
C45 N4 Cu1 117.1(5) . . ?
C41 N4 Cu1 122.7(4) . . ?
C61 N5 C41 124.0(6) . . ?
C61 N5 Cu2 117.8(4) . . ?
C41 N5 Cu2 116.9(5) . . ?
C61 N6 C65 118.2(6) . . ?
C61 N6 Cu3 124.7(5) . . ?
C65 N6 Cu3 116.8(4) . . ?
C71 N7 C75 117.8(6) . . ?
C71 N7 Cu1 122.7(5) . . ?
C75 N7 Cu1 119.4(5) . . ?
C91 N8 C71 122.6(6) . . ?
C91 N8 Cu2 118.3(4) . . ?
C71 N8 Cu2 118.9(5) . . ?
C95 N9 C91 119.9(6) . . ?
C95 N9 Cu3 117.3(5) . . ?
C91 N9 Cu3 122.8(5) . . ?
C101 N10 C105 119.1(6) . . ?
C101 N10 Cu1 124.6(5) . . ?
C105 N10 Cu1 116.1(5) . . ?
C121 N11 C101 123.2(6) . . ?
C121 N11 Cu2 118.1(5) . . ?
C101 N11 Cu2 118.5(4) . . ?
C121 N12 C125 119.4(6) . . ?
C121 N12 Cu3 121.3(5) . . ?
C125 N12 Cu3 119.0(5) . . ?
N1 C11 N2 116.6(7) . . ?
N1 C11 C12 120.3(7) . . ?
N2 C11 C12 123.0(6) . . ?
C13 C12 C11 120.4(6) . . ?
C12 C13 C14 118.6(7) . . ?
C15 C14 C13 118.5(7) . . ?
N1 C15 C14 122.5(6) . . ?
N3 C31 N2 116.0(6) . . ?
N3 C31 C32 120.7(6) . . ?
N2 C31 C32 123.0(7) . . ?
C33 C32 C31 118.8(7) . . ?
C32 C33 C34 121.0(7) . . ?
C33 C34 C35 118.0(7) . . ?
N3 C35 C34 122.0(7) . . ?
N4 C41 N5 114.8(6) . . ?
N4 C41 C42 120.7(6) . . ?
N5 C41 C42 124.2(6) . . ?
C43 C42 C41 118.8(7) . . ?
C42 C43 C44 119.9(7) . . ?
C45 C44 C43 118.1(7) . . ?
N4 C45 C44 122.8(7) . . ?
N6 C61 N5 116.7(6) . . ?
N6 C61 C62 121.4(6) . . ?
N5 C61 C62 121.6(6) . . ?
C63 C62 C61 119.4(6) . . ?
C62 C63 C64 118.7(7) . . ?
C65 C64 C63 119.5(7) . . ?
N6 C65 C64 122.6(6) . . ?
N7 C71 N8 115.0(7) . . ?
N7 C71 C72 120.8(6) . . ?
N8 C71 C72 124.0(7) . . ?
C73 C72 C71 119.6(7) . . ?
C72 C73 C74 121.2(7) . . ?
C75 C74 C73 115.7(7) . . ?
N7 C75 C74 125.0(7) . . ?
N9 C91 N8 116.9(6) . . ?
N9 C91 C92 120.1(7) . . ?
N8 C91 C92 122.4(6) . . ?
C93 C92 C91 120.0(7) . . ?
C92 C93 C94 117.7(7) . . ?
C95 C94 C93 120.9(7) . . ?
N9 C95 C94 121.3(7) . . ?
N10 C101 C102 121.3(7) . . ?
N10 C101 N11 115.5(6) . . ?
C102 C101 N11 122.8(7) . . ?
C103 C102 C101 120.5(8) . . ?
C102 C103 C104 119.0(8) . . ?
C105 C104 C103 120.2(7) . . ?
C104 C105 N10 119.9(7) . . ?
N12 C121 N11 116.9(7) . . ?
N12 C121 C122 119.5(7) . . ?
N11 C121 C122 123.3(7) . . ?
C123 C122 C121 119.6(7) . . ?
C124 C123 C122 120.8(7) . . ?
C125 C124 C123 116.8(7) . . ?
N12 C125 C124 123.8(6) . . ?
Cl6 Sb1 Cl4 89.53(9) . . ?
Cl6 Sb1 Cl3 91.50(12) . . ?
Cl4 Sb1 Cl3 178.21(11) . . ?
Cl6 Sb1 Cl5 178.78(11) . . ?
Cl4 Sb1 Cl5 89.27(11) . . ?
Cl3 Sb1 Cl5 89.70(12) . . ?
Cl6 Sb1 Cl7 89.96(8) . . ?
Cl4 Sb1 Cl7 91.00(9) . . ?
Cl3 Sb1 Cl7 90.46(9) . . ?
Cl5 Sb1 Cl7 90.24(8) . . ?
Cl6 Sb1 Cl8 89.79(8) . . ?
Cl4 Sb1 Cl8 88.86(9) . . ?
Cl3 Sb1 Cl8 89.68(9) . . ?
Cl5 Sb1 Cl8 90.01(8) . . ?
Cl7 Sb1 Cl8 179.72(8) . . ?
O3 C8S C7S 124.0(13) . . ?
O3 C8S C9S 125.5(14) . . ?
C7S C8S C9S 110.4(12) . . ?
O1 C2S C1S 116.9(11) . . ?
O1 C2S C3S 128.4(11) . . ?
C1S C2S C3S 114.4(10) . . ?
O2 C5S C4S 113.6(13) . . ?
O2 C5S C6S 132.5(14) . . ?
C4S C5S C6S 113.8(13) . . ?
O4 C11S C12S 127.5(17) . . ?
O4 C11S C10S 117.6(14) . . ?
C12S C11S C10S 114.8(16) . . ?

loop_
_geom_bond_atom_site_label_1
_geom_bond_atom_site_label_2
_geom_bond_distance
_geom_bond_site_symmetry_2
_geom_bond_publ_flag
Cu1 N7 2.051(5) . ?
Cu1 N1 2.054(5) . ?
Cu1 N10 2.059(5) . ?
Cu1 N4 2.078(5) . ?
Cu1 Cl1 2.3901(18) . ?
Cu1 Cu2 2.5056(13) . ?
Cu2 N5 1.873(5) . ?
Cu2 N8 1.886(5) . ?
Cu2 N2 1.886(5) . ?
Cu2 N11 1.893(5) . ?
Cu2 Cu3 2.5051(13) . ?
Cu3 N6 2.054(5) . ?
Cu3 N12 2.056(5) . ?
Cu3 N9 2.062(5) . ?
Cu3 N3 2.077(5) . ?
Cu3 Cl2 2.3933(18) . ?
N1 C15 1.340(8) . ?
N1 C11 1.343(7) . ?
N2 C11 1.367(8) . ?
N2 C31 1.397(7) . ?
N3 C35 1.342(7) . ?
N3 C31 1.350(7) . ?
N4 C45 1.339(7) . ?
N4 C41 1.358(7) . ?
N5 C61 1.395(7) . ?
N5 C41 1.397(7) . ?
N6 C61 1.351(7) . ?
N6 C65 1.356(7) . ?
N7 C71 1.346(7) . ?
N7 C75 1.347(7) . ?
N8 C91 1.374(7) . ?
N8 C71 1.383(7) . ?
N9 C95 1.345(7) . ?
N9 C91 1.363(7) . ?
N10 C101 1.353(7) . ?
N10 C105 1.393(8) . ?
N11 C121 1.368(8) . ?
N11 C101 1.384(7) . ?
N12 C121 1.346(7) . ?
N12 C125 1.356(7) . ?
C11 C12 1.410(8) . ?
C12 C13 1.370(8) . ?
C13 C14 1.394(8) . ?
C14 C15 1.393(9) . ?
C31 C32 1.420(8) . ?
C32 C33 1.357(8) . ?
C33 C34 1.382(9) . ?
C34 C35 1.402(8) . ?
C41 C42 1.405(8) . ?
C42 C43 1.376(8) . ?
C43 C44 1.406(9) . ?
C44 C45 1.374(8) . ?
C61 C62 1.408(8) . ?
C62 C63 1.370(8) . ?
C63 C64 1.396(8) . ?
C64 C65 1.366(8) . ?
C71 C72 1.411(8) . ?
C72 C73 1.345(8) . ?
C73 C74 1.400(9) . ?
C74 C75 1.380(8) . ?
C91 C92 1.406(8) . ?
C92 C93 1.385(8) . ?
C93 C94 1.394(9) . ?
C94 C95 1.368(9) . ?
C101 C102 1.384(8) . ?
C102 C103 1.352(9) . ?
C103 C104 1.404(10) . ?
C104 C105 1.373(9) . ?
C121 C122 1.403(9) . ?
C122 C123 1.381(9) . ?
C123 C124 1.378(9) . ?
C124 C125 1.370(9) . ?
Sb1 Cl6 2.346(2) . ?
Sb1 Cl4 2.350(2) . ?
Sb1 Cl3 2.353(3) . ?
Sb1 Cl5 2.354(3) . ?
Sb1 Cl7 2.373(2) . ?
Sb1 Cl8 2.379(2) . ?
O3 C8S 1.133(11) . ?
C7S C8S 1.461(8) . ?
C8S C9S 1.487(8) . ?
O1 C2S 1.133(10) . ?
C1S C2S 1.476(12) . ?
C2S C3S 1.479(10) . ?
O2 C5S 1.236(13) . ?
C4S C5S 1.454(13) . ?
C5S C6S 1.503(13) . ?
O4 C11S 1.222(12) . ?
C10S C11S 1.435(13) . ?
C11S C12S 1.432(13) . ?
